data_9011453
loop_
_publ_author_name
'Rius, J.'
'Allmann, R.'

_publ_section_title
;
 The superstructure of the double layer mineral wermlandite
 [Mg7(Al0.57,Fe3+0.43)2(OH)18]2+[(Ca0.6,Mg0.4)(SO4)2(H2O)12]2-
;
_journal_name_full 'Zeitschrift fur Kristallographie'
_journal_page_first 133
_journal_page_last 144
_journal_volume 168
_journal_year 1984
_chemical_compound_source 'Langban, Warmland, Sweden'
_chemical_formula_sum 'Al1.14 Ca0.6 Fe0.86 H42 Mg7.4 O38 S2'
_chemical_name_mineral Wermlandite
_space_group_IT_number 165
_symmetry_space_group_name_Hall '-P 3 2"c'
_symmetry_space_group_name_H-M 'P -3 c 1'
_cell_angle_alpha 90
_cell_angle_beta 90
_cell_angle_gamma 120
_cell_formula_units_Z 2
_cell_length_a 9.303
_cell_length_b 9.303
_cell_length_c 22.570
_cell_volume 1691.641
_database_code_amcsd 0010871
_exptl_crystal_density_diffrn 1.958
_cod_original_formula_sum 'Mg7.4 (Al1.14 Fe.86) Ca.6 S2 O38 H42'
_cod_database_code 9011453

loop_
_space_group_symop_operation_xyz
x,y,z
-y,-x,1/2+z
y,-x+y,-z
-x,-x+y,1/2-z
-x+y,-x,z
-x+y,y,1/2+z
-x,-y,-z
y,x,1/2-z
-y,x-y,z
x,x-y,1/2+z
x-y,x,-z
x-y,-y,1/2-z

loop_
_atom_site_aniso_label
_atom_site_aniso_U_11
_atom_site_aniso_U_22
_atom_site_aniso_U_33
_atom_site_aniso_U_12
_atom_site_aniso_U_13
_atom_site_aniso_U_23
Mg1 0.00849 0.00849 0.01001 0.00424 0.00000 0.00000
Mg2 0.00861 0.01038 0.01267 0.00519 0.00064 0.00126
Mg3 0.01102 0.00823 0.01089 0.00412 -0.00057 -0.00114
Al 0.01495 0.01495 0.02292 0.00747 0.00000 0.00000
Fe 0.01495 0.01495 0.02292 0.00747 0.00000 0.00000
Ca 0.04800 0.04800 0.06472 0.02400 0.00000 0.00000
Mg 0.04800 0.04800 0.06472 0.02400 0.00000 0.00000
S 0.03293 0.03293 0.03280 0.01646 0.00000 0.00000
O-h1 0.02837 0.02115 0.01342 0.01887 0.00216 0.00025
O-h2 0.01938 0.02001 0.01672 0.01038 0.00253 -0.00013
O-h3 0.02115 0.01988 0.00797 0.00811 -0.00165 -0.00672
Ow4 0.06421 0.04699 0.05649 0.02280 0.00165 -0.00798
Ow51 0.03647 0.01659 0.12413 0.00139 -0.01888 -0.01925
Ow52 0.05243 0.04015 0.08751 0.02824 0.00672 -0.01672
O6 0.07751 0.11310 0.06813 0.05649 -0.00190 0.01000
O7 0.03369 0.03369 0.03585 0.01685 0.00000 0.00000

loop_
_atom_site_label
_atom_site_fract_x
_atom_site_fract_y
_atom_site_fract_z
_atom_site_occupancy
_atom_site_U_iso_or_equiv
_atom_site_type_symbol
_atom_site_attached_hydrogens
Mg1 0.00000 0.00000 0.25000 1.00000 ? Mg 0
Mg2 0.33190 0.00000 0.25000 1.00000 ? Mg 0
Mg3 0.66720 0.00000 0.25000 1.00000 ? Mg 0
Al 0.66667 0.33333 0.24790 0.57000 ? Al 0
Fe 0.66667 0.33333 0.24790 0.43000 ? Fe 0
Ca 0.00000 0.00000 0.00000 0.60000 ? Ca 0
Mg 0.00000 0.00000 0.00000 0.40000 ? Mg 0
S 0.33333 0.66667 0.05710 1.00000 ? S 0
O-h1 0.11380 0.22270 0.20460 1.00000 ? O 0
O-h2 0.11820 0.55970 0.20620 1.00000 ? O 0
O-h3 0.45040 0.22720 0.20410 1.00000 ? O 0
Ow4 0.42620 0.31010 0.08150 1.00000 ? O 0
Ow51 0.18400 -0.01300 0.05000 0.40000 ? O 0
Ow52 0.18300 -0.00800 0.06600 0.60000 ? O 0
O6 0.46320 0.63730 0.08000 1.00000 ? O 0
O7 0.66667 0.33333 0.00490 1.00000 ? O 0
H1 0.11900 0.20900 0.16300 1.00000 0.02533 H 0
H2 0.14400 0.56400 0.16500 1.00000 0.01393 H 0
H3 0.45200 0.23400 0.16600 1.00000 0.01393 H 0
H41 0.44200 0.40500 0.09000 1.00000 0.12665 H 0
H42 0.50700 0.31800 0.05500 1.00000 0.12665 H 0
H51 0.25100 -0.08700 0.06100 1.00000 0.10132 H 0
H52 0.26500 0.09200 0.06600 1.00000 0.12665 H 0

loop_
_cod_changelog_entry_id
_cod_changelog_entry_author
_cod_changelog_entry_date
_cod_changelog_entry_text
1
;cod-tools version 3.8.0
Id: cif_guess_AMCSD_atom_types 9581 2023-05-17 12:35:41Z saulius
;
2023-05-18T08:43:59+03:00
;Derived atom types and hydrogen counts
from atom names that follow the AMCSD naming convention
(Wat == water, O-H == hydroxyl).
;
2
;cod-tools version 3.10.1
Id: cif_fix_AMCSD_aniso_labels 10200 2024-08-01 14:09:44Z saulius
;
2024-08-02T12:21:41+03:00
;Changed the following '_atom_site_aniso_label' values:
'Oh1' -> 'O-h1'
'Oh2' -> 'O-h2'
'Oh3' -> 'O-h3'
;

loop_
_cod_related_entry_id
_cod_related_entry_database
_cod_related_entry_code
1 AMCSD 0010871
